data_4087352
loop_
_publ_author_name
'Chai, Jianfang'
'Zhu, Hongping'
'Roesky, Herbert W.'
'Yang, Zhi'
'Jancik, Vojtech'
'Herbst-Irmer, Regine'
'Schmidt, Hans-Georg'
'Noltemeyer, Mathias'

_publ_section_title
;
 Synthesis and Structure of Allyl and Alkynyl Complexes of Manganese(II)
 Supported by a Bulky \b-Diketiminate Ligand
;
_journal_issue 21
_journal_name_full Organometallics
_journal_page_first 5003
_journal_page_last 5006
_journal_paper_doi 10.1021/om049605k
_journal_volume 23
_journal_year 2004
_chemical_formula_sum 'C37 H46 Mn N2'
_chemical_formula_weight 573.70
_space_group_crystal_system monoclinic
_space_group_IT_number 14
_space_group_name_Hall '-P 2yn'
_space_group_name_H-M_alt 'P 1 21/n 1'
_symmetry_space_group_name_Hall '-P 2yn'
_symmetry_space_group_name_H-M 'P 1 21/n 1'
_atom_sites_solution_hydrogens geom
_atom_sites_solution_primary direct
_atom_sites_solution_secondary difmap
_audit_creation_method SHELXL-97
_cell_angle_alpha 90.00
_cell_angle_beta 98.59(1)
_cell_angle_gamma 90.00
_cell_formula_units_Z 4
_cell_length_a 14.010(1)
_cell_length_b 13.257(1)
_cell_length_c 17.697(1)
_cell_measurement_reflns_used 4637
_cell_measurement_temperature 100(2)
_cell_measurement_theta_max 58.95
_cell_measurement_theta_min 3.75
_cell_volume 3250.0(4)
_computing_cell_refinement 'Siemens SAINT (V. 6.31a, Siemens 2002)'
_computing_data_collection 'Proteum (Version 1.35)'
_computing_data_reduction 'Siemens SAINT (V. 6.31a, Siemens 2002)'
_computing_molecular_graphics 'Bruker AXS SHELXTL (V. 5.10)'
_computing_publication_material 'SHELXL-97 (Sheldrick, 1997)'
_computing_structure_refinement 'SHELXL-97 (Sheldrick, 1997)'
_computing_structure_solution 'SHELXS-97 (Sheldrick, 1990)'
_diffrn_ambient_temperature 100(2)
_diffrn_detector_area_resol_mean '5.602 pixels/mm'
_diffrn_measured_fraction_theta_full 0.974
_diffrn_measured_fraction_theta_max 0.974
_diffrn_measurement_device_type 'Bruker three circle diffractometer'
_diffrn_measurement_method 'phi and omega scan'
_diffrn_radiation_monochromator 'mirror system'
_diffrn_radiation_source 'rotating anode'
_diffrn_radiation_type CuK\a
_diffrn_radiation_wavelength 1.54178
_diffrn_reflns_av_R_equivalents 0.0458
_diffrn_reflns_av_sigmaI/netI 0.0475
_diffrn_reflns_limit_h_max 15
_diffrn_reflns_limit_h_min -15
_diffrn_reflns_limit_k_max 14
_diffrn_reflns_limit_k_min -13
_diffrn_reflns_limit_l_max 19
_diffrn_reflns_limit_l_min -19
_diffrn_reflns_number 15989
_diffrn_reflns_theta_full 59.46
_diffrn_reflns_theta_max 59.46
_diffrn_reflns_theta_min 3.76
_diffrn_standards_decay_% 0
_diffrn_standards_interval_count 0
_diffrn_standards_interval_time 0
_diffrn_standards_number 0
_exptl_absorpt_coefficient_mu 3.483
_exptl_absorpt_correction_T_max 0.8249
_exptl_absorpt_correction_T_min 0.6902
_exptl_absorpt_correction_type none
_exptl_crystal_colour yellow
_exptl_crystal_density_diffrn 1.172
_exptl_crystal_density_meas 0
_exptl_crystal_density_method 'not measured'
_exptl_crystal_description block
_exptl_crystal_F_000 1228
_exptl_crystal_size_max 0.3
_exptl_crystal_size_mid 0.2
_exptl_crystal_size_min 0.1
_refine_diff_density_max 0.441
_refine_diff_density_min -0.251
_refine_diff_density_rms 0.042
_refine_ls_extinction_method none
_refine_ls_goodness_of_fit_ref 1.049
_refine_ls_hydrogen_treatment mixed
_refine_ls_matrix_type full
_refine_ls_number_parameters 375
_refine_ls_number_reflns 4637
_refine_ls_number_restraints 0
_refine_ls_restrained_S_all 1.049
_refine_ls_R_factor_all 0.0503
_refine_ls_R_factor_gt 0.0356
_refine_ls_shift/su_max 0.001
_refine_ls_shift/su_mean 0.000
_refine_ls_structure_factor_coef Fsqd
_refine_ls_weighting_details 'calc w=1/[\s^2^(Fo^2^)+(0.0358P)^2^+1.0646P] where P=(Fo^2^+2Fc^2^)/3'
_refine_ls_weighting_scheme calc
_refine_ls_wR_factor_gt 0.0803
_refine_ls_wR_factor_ref 0.0860
_reflns_number_gt 3790
_reflns_number_total 4637
_reflns_threshold_expression >2sigma(I)
_cod_data_source_file om049605ksi20040602_052215.cif
_cod_data_source_block 3
_cod_original_cell_volume 3250(1)
_cod_database_code 4087352

loop_
_space_group_symop_id
_space_group_symop_operation_xyz
1 'x, y, z'
2 '-x+1/2, y+1/2, -z+1/2'
3 '-x, -y, -z'
4 'x-1/2, -y-1/2, z-1/2'

loop_
_atom_site_label
_atom_site_type_symbol
_atom_site_fract_x
_atom_site_fract_y
_atom_site_fract_z
_atom_site_U_iso_or_equiv
_atom_site_adp_type
_atom_site_occupancy
_atom_site_symmetry_multiplicity
_atom_site_calc_flag
_atom_site_refinement_flags
_atom_site_disorder_assembly
_atom_site_disorder_group
Mn1 Mn 0.89663(2) 0.48243(3) 0.020189(18) 0.02281(12) Uani 1 1 d . . .
C4 C 0.71802(15) 0.52533(18) 0.09492(12) 0.0242(5) Uani 1 1 d . . .
N2 N 0.78764(12) 0.56632(14) 0.06128(9) 0.0235(4) Uani 1 1 d . . .
N1 N 0.81215(12) 0.35251(14) 0.02081(9) 0.0232(4) Uani 1 1 d . . .
C3 C 0.70249(15) 0.42179(18) 0.09964(12) 0.0245(5) Uani 1 1 d . . .
C30 C 1.05195(14) 0.48248(18) 0.08422(12) 0.0255(5) Uani 1 1 d . . .
C19 C 0.88745(15) 0.18680(17) 0.00630(12) 0.0252(5) Uani 1 1 d . . .
C2 C 0.73946(15) 0.34236(17) 0.06106(12) 0.0245(5) Uani 1 1 d . . .
C31 C 1.02555(15) 0.46491(18) 0.14592(12) 0.0271(5) Uani 1 1 d . . .
C6 C 0.78237(15) 0.67436(18) 0.05004(12) 0.0254(5) Uani 1 1 d . . .
C7 C 0.72338(15) 0.71287(18) -0.01440(13) 0.0298(6) Uani 1 1 d . . .
C12 C 0.89911(16) 0.6958(2) 0.17335(13) 0.0331(6) Uani 1 1 d . . .
H12A H 0.9040 0.6214 0.1654 0.040 Uiso 1 1 calc R . .
C11 C 0.83511(16) 0.73848(19) 0.10372(13) 0.0288(6) Uani 1 1 d . . .
C18 C 0.82825(15) 0.26583(17) -0.02515(12) 0.0230(5) Uani 1 1 d . . .
C1 C 0.69086(17) 0.24059(18) 0.06487(13) 0.0312(6) Uani 1 1 d . . .
H1A H 0.6707 0.2151 0.0130 0.047 Uiso 1 1 calc R . .
H1B H 0.6342 0.2479 0.0909 0.047 Uiso 1 1 calc R . .
H1C H 0.7363 0.1930 0.0932 0.047 Uiso 1 1 calc R . .
C22 C 0.78598(16) 0.17285(19) -0.14167(13) 0.0302(6) Uani 1 1 d . . .
H22A H 0.7522 0.1677 -0.1922 0.036 Uiso 1 1 calc R . .
C32 C 1.00445(16) 0.44698(19) 0.22243(13) 0.0299(6) Uani 1 1 d . . .
C23 C 0.77909(16) 0.26125(18) -0.10048(12) 0.0272(5) Uani 1 1 d . . .
C10 C 0.82592(17) 0.8416(2) 0.09258(15) 0.0372(6) Uani 1 1 d . . .
H10A H 0.8613 0.8860 0.1285 0.045 Uiso 1 1 calc R . .
C9 C 0.76651(18) 0.8815(2) 0.03035(16) 0.0418(7) Uani 1 1 d . . .
H9A H 0.7599 0.9525 0.0243 0.050 Uiso 1 1 calc R . .
C29 C 0.93173(18) 0.1039(2) 0.13721(13) 0.0365(6) Uani 1 1 d . . .
H29A H 0.8628 0.0948 0.1395 0.055 Uiso 1 1 calc R . .
H29B H 0.9662 0.1162 0.1888 0.055 Uiso 1 1 calc R . .
H29C H 0.9573 0.0429 0.1162 0.055 Uiso 1 1 calc R . .
C33 C 0.91450(17) 0.4137(2) 0.23505(13) 0.0352(6) Uani 1 1 d . . .
H33A H 0.8657 0.4007 0.1928 0.042 Uiso 1 1 calc R . .
C21 C 0.84093(16) 0.09244(19) -0.11044(13) 0.0318(6) Uani 1 1 d . . .
H21A H 0.8435 0.0320 -0.1389 0.038 Uiso 1 1 calc R . .
C24 C 0.71908(17) 0.35001(19) -0.13561(13) 0.0336(6) Uani 1 1 d . . .
H24A H 0.7465 0.4120 -0.1083 0.040 Uiso 1 1 calc R . .
C20 C 0.89217(16) 0.10033(19) -0.03774(13) 0.0302(6) Uani 1 1 d . . .
H20A H 0.9315 0.0456 -0.0173 0.036 Uiso 1 1 calc R . .
C5 C 0.64654(17) 0.59114(19) 0.12767(14) 0.0351(6) Uani 1 1 d . . .
H5A H 0.6781 0.6541 0.1467 0.053 Uiso 1 1 calc R . .
H5B H 0.6230 0.5556 0.1698 0.053 Uiso 1 1 calc R . .
H5C H 0.5921 0.6065 0.0878 0.053 Uiso 1 1 calc R . .
C16 C 0.70467(18) 0.6492(2) -0.14938(14) 0.0414(7) Uani 1 1 d . . .
H16A H 0.7725 0.6284 -0.1421 0.062 Uiso 1 1 calc R . .
H16B H 0.6992 0.7185 -0.1688 0.062 Uiso 1 1 calc R . .
H16C H 0.6668 0.6041 -0.1862 0.062 Uiso 1 1 calc R . .
C15 C 0.66650(16) 0.6440(2) -0.07332(13) 0.0351(6) Uani 1 1 d . . .
H15A H 0.6746 0.5732 -0.0540 0.042 Uiso 1 1 calc R . .
C37 C 1.07428(18) 0.4653(2) 0.28533(13) 0.0406(7) Uani 1 1 d . . .
H37A H 1.1363 0.4884 0.2777 0.049 Uiso 1 1 calc R . .
C8 C 0.71689(18) 0.8170(2) -0.02299(15) 0.0391(6) Uani 1 1 d . . .
H8A H 0.6775 0.8444 -0.0665 0.047 Uiso 1 1 calc R . .
C36 C 1.0548(2) 0.4506(2) 0.35869(14) 0.0485(7) Uani 1 1 d . . .
H36A H 1.1034 0.4634 0.4011 0.058 Uiso 1 1 calc R . .
C34 C 0.89514(18) 0.3993(2) 0.30895(14) 0.0412(7) Uani 1 1 d . . .
H34A H 0.8330 0.3768 0.3170 0.049 Uiso 1 1 calc R . .
C28 C 1.05238(16) 0.2055(2) 0.08004(14) 0.0340(6) Uani 1 1 d . . .
H28A H 1.0887 0.2174 0.1310 0.051 Uiso 1 1 calc R . .
H28B H 1.0612 0.2628 0.0468 0.051 Uiso 1 1 calc R . .
H28C H 1.0759 0.1438 0.0585 0.051 Uiso 1 1 calc R . .
C13 C 0.99994(19) 0.7378(3) 0.18212(17) 0.0530(8) Uani 1 1 d . . .
H13A H 1.0274 0.7259 0.1351 0.080 Uiso 1 1 calc R . .
H13B H 1.0400 0.7045 0.2250 0.080 Uiso 1 1 calc R . .
H13C H 0.9981 0.8105 0.1919 0.080 Uiso 1 1 calc R . .
C27 C 0.94558(16) 0.19397(18) 0.08600(12) 0.0279(5) Uani 1 1 d . . .
H27A H 0.9244 0.2560 0.1110 0.034 Uiso 1 1 calc R . .
C25 C 0.7265(2) 0.3649(2) -0.21920(14) 0.0462(7) Uani 1 1 d . . .
H25A H 0.6961 0.4289 -0.2368 0.069 Uiso 1 1 calc R . .
H25B H 0.6936 0.3093 -0.2490 0.069 Uiso 1 1 calc R . .
H25C H 0.7947 0.3659 -0.2260 0.069 Uiso 1 1 calc R . .
C26 C 0.6154(2) 0.3441(3) -0.12434(18) 0.0627(9) Uani 1 1 d . . .
H26A H 0.6115 0.3404 -0.0696 0.094 Uiso 1 1 calc R . .
H26B H 0.5859 0.2837 -0.1499 0.094 Uiso 1 1 calc R . .
H26C H 0.5811 0.4042 -0.1462 0.094 Uiso 1 1 calc R . .
C35 C 0.9650(2) 0.4172(2) 0.37060(14) 0.0472(7) Uani 1 1 d . . .
H35A H 0.9516 0.4067 0.4211 0.057 Uiso 1 1 calc R . .
C17 C 0.55913(18) 0.6683(3) -0.08576(17) 0.0592(9) Uani 1 1 d . . .
H17A H 0.5338 0.6616 -0.0373 0.089 Uiso 1 1 calc R . .
H17B H 0.5252 0.6214 -0.1233 0.089 Uiso 1 1 calc R . .
H17C H 0.5493 0.7376 -0.1047 0.089 Uiso 1 1 calc R . .
C14 C 0.8572(2) 0.7113(3) 0.24681(15) 0.0714(11) Uani 1 1 d . . .
H14A H 0.7936 0.6792 0.2422 0.107 Uiso 1 1 calc R . .
H14B H 0.8508 0.7837 0.2561 0.107 Uiso 1 1 calc R . .
H14C H 0.9003 0.6810 0.2895 0.107 Uiso 1 1 calc R . .
H3A H 0.6543(16) 0.4033(17) 0.1270(12) 0.023(6) Uiso 1 1 d . . .

loop_
_atom_site_aniso_label
_atom_site_aniso_U_11
_atom_site_aniso_U_22
_atom_site_aniso_U_33
_atom_site_aniso_U_23
_atom_site_aniso_U_13
_atom_site_aniso_U_12
Mn1 0.01845(19) 0.0245(2) 0.02608(19) -0.00010(16) 0.00524(14) 0.00011(15)
C4 0.0196(11) 0.0279(14) 0.0257(11) 0.0004(10) 0.0051(9) -0.0002(10)
N2 0.0218(10) 0.0221(11) 0.0264(9) -0.0003(8) 0.0023(8) 0.0005(8)
N1 0.0196(9) 0.0254(12) 0.0242(9) 0.0007(8) 0.0022(8) 0.0019(8)
C3 0.0182(11) 0.0302(16) 0.0265(11) 0.0018(11) 0.0083(10) -0.0006(10)
C30 0.0164(11) 0.0266(14) 0.0333(13) -0.0043(11) 0.0030(10) 0.0014(9)
C19 0.0220(12) 0.0232(14) 0.0312(12) 0.0003(11) 0.0064(10) -0.0030(10)
C2 0.0206(11) 0.0283(14) 0.0239(11) 0.0032(10) 0.0007(10) -0.0001(10)
C31 0.0176(11) 0.0329(16) 0.0303(13) 0.0004(11) 0.0020(10) 0.0019(10)
C6 0.0204(11) 0.0244(14) 0.0332(12) -0.0002(11) 0.0095(10) 0.0022(10)
C7 0.0210(12) 0.0311(15) 0.0380(13) 0.0057(11) 0.0067(10) 0.0031(10)
C12 0.0323(13) 0.0351(16) 0.0319(12) -0.0073(11) 0.0041(11) -0.0041(11)
C11 0.0256(12) 0.0284(15) 0.0351(13) -0.0044(11) 0.0137(11) -0.0013(10)
C18 0.0214(11) 0.0220(14) 0.0261(11) -0.0005(10) 0.0055(9) -0.0026(10)
C1 0.0287(13) 0.0287(15) 0.0377(13) 0.0005(11) 0.0097(11) -0.0022(11)
C22 0.0254(12) 0.0365(16) 0.0276(12) -0.0048(12) 0.0004(10) -0.0015(11)
C32 0.0267(13) 0.0321(15) 0.0315(12) 0.0017(11) 0.0060(10) 0.0012(10)
C23 0.0244(12) 0.0293(15) 0.0282(12) -0.0013(11) 0.0048(10) 0.0007(10)
C10 0.0357(14) 0.0296(16) 0.0500(15) -0.0079(13) 0.0185(13) -0.0049(11)
C9 0.0423(16) 0.0240(16) 0.0639(18) 0.0052(14) 0.0239(14) 0.0041(12)
C29 0.0363(14) 0.0370(16) 0.0357(13) 0.0063(12) 0.0033(11) 0.0002(12)
C33 0.0295(13) 0.0437(17) 0.0330(13) 0.0011(12) 0.0066(11) -0.0012(11)
C21 0.0333(13) 0.0297(15) 0.0323(13) -0.0077(11) 0.0043(11) -0.0008(11)
C24 0.0372(14) 0.0341(16) 0.0281(12) -0.0015(11) -0.0003(11) 0.0067(11)
C20 0.0286(13) 0.0247(15) 0.0370(13) -0.0016(11) 0.0034(11) 0.0045(10)
C5 0.0336(13) 0.0309(16) 0.0440(14) -0.0013(12) 0.0160(11) 0.0010(11)
C16 0.0374(15) 0.0455(18) 0.0400(14) 0.0027(13) 0.0013(12) 0.0002(12)
C15 0.0267(13) 0.0373(16) 0.0391(14) 0.0110(12) -0.0026(11) -0.0014(11)
C37 0.0325(14) 0.0542(19) 0.0349(14) 0.0099(13) 0.0041(12) -0.0038(12)
C8 0.0326(14) 0.0352(17) 0.0519(15) 0.0118(14) 0.0137(12) 0.0068(12)
C36 0.0460(17) 0.066(2) 0.0314(14) 0.0049(13) -0.0009(12) -0.0051(14)
C34 0.0337(14) 0.0534(19) 0.0385(15) 0.0064(13) 0.0120(12) -0.0020(13)
C28 0.0263(13) 0.0354(16) 0.0379(13) 0.0023(12) -0.0027(11) -0.0010(11)
C13 0.0350(15) 0.066(2) 0.0577(17) 0.0017(15) 0.0043(13) -0.0055(14)
C27 0.0274(12) 0.0252(14) 0.0303(12) -0.0009(11) 0.0013(10) 0.0018(10)
C25 0.0453(16) 0.0506(19) 0.0419(15) 0.0140(13) 0.0038(13) 0.0102(13)
C26 0.0386(16) 0.082(3) 0.069(2) 0.0301(18) 0.0147(15) 0.0208(16)
C35 0.0501(17) 0.062(2) 0.0313(14) 0.0081(13) 0.0117(13) -0.0014(14)
C17 0.0278(14) 0.097(3) 0.0515(17) 0.0061(17) 0.0029(13) -0.0031(15)
C14 0.0476(18) 0.132(3) 0.0354(15) -0.0003(18) 0.0099(14) 0.0065(19)

loop_
_atom_type_symbol
_atom_type_description
_atom_type_scat_dispersion_real
_atom_type_scat_dispersion_imag
_atom_type_scat_source
C C 0.0181 0.0091 'International Tables Vol C Tables 4.2.6.8 and 6.1.1.4'
H H 0.0000 0.0000 'International Tables Vol C Tables 4.2.6.8 and 6.1.1.4'
N N 0.0311 0.0180 'International Tables Vol C Tables 4.2.6.8 and 6.1.1.4'
Mn Mn -0.5299 2.8052 'International Tables Vol C Tables 4.2.6.8 and 6.1.1.4'

loop_
_geom_angle_atom_site_label_1
_geom_angle_atom_site_label_2
_geom_angle_atom_site_label_3
_geom_angle
_geom_angle_site_symmetry_1
_geom_angle_site_symmetry_3
N1 Mn1 N2 89.60(7) . .
N1 Mn1 C30 116.68(8) . 3_765
N2 Mn1 C30 122.72(8) . 3_765
N1 Mn1 C30 119.51(8) . .
N2 Mn1 C30 120.78(7) . .
C30 Mn1 C30 90.55(8) 3_765 .
N1 Mn1 Mn1 132.05(5) . 3_765
N2 Mn1 Mn1 138.29(5) . 3_765
C30 Mn1 Mn1 47.44(6) 3_765 3_765
C30 Mn1 Mn1 43.11(6) . 3_765
N2 C4 C3 124.0(2) . .
N2 C4 C5 120.6(2) . .
C3 C4 C5 115.35(19) . .
C4 N2 C6 116.08(17) . .
C4 N2 Mn1 123.80(15) . .
C6 N2 Mn1 120.04(13) . .
C2 N1 C18 114.60(18) . .
C2 N1 Mn1 124.32(15) . .
C18 N1 Mn1 121.07(13) . .
C4 C3 C2 129.8(2) . .
C31 C30 Mn1 177.17(19) . 3_765
C31 C30 Mn1 92.85(15) . .
Mn1 C30 Mn1 89.45(8) 3_765 .
C20 C19 C18 117.9(2) . .
C20 C19 C27 120.4(2) . .
C18 C19 C27 121.7(2) . .
N1 C2 C3 123.6(2) . .
N1 C2 C1 119.8(2) . .
C3 C2 C1 116.57(19) . .
C30 C31 C32 174.0(2) . .
C7 C6 C11 121.2(2) . .
C7 C6 N2 118.99(19) . .
C11 C6 N2 119.79(19) . .
C8 C7 C6 118.2(2) . .
C8 C7 C15 120.2(2) . .
C6 C7 C15 121.7(2) . .
C13 C12 C11 112.1(2) . .
C13 C12 C14 109.8(2) . .
C11 C12 C14 112.8(2) . .
C10 C11 C6 118.3(2) . .
C10 C11 C12 120.9(2) . .
C6 C11 C12 120.7(2) . .
C19 C18 C23 121.4(2) . .
C19 C18 N1 120.31(18) . .
C23 C18 N1 118.17(19) . .
C21 C22 C23 121.2(2) . .
C33 C32 C37 118.4(2) . .
C33 C32 C31 121.4(2) . .
C37 C32 C31 120.2(2) . .
C22 C23 C18 118.1(2) . .
C22 C23 C24 120.93(19) . .
C18 C23 C24 121.0(2) . .
C9 C10 C11 121.5(2) . .
C8 C9 C10 119.3(2) . .
C32 C33 C34 120.4(2) . .
C22 C21 C20 119.7(2) . .
C26 C24 C25 110.3(2) . .
C26 C24 C23 113.1(2) . .
C25 C24 C23 112.7(2) . .
C21 C20 C19 121.5(2) . .
C7 C15 C17 112.2(2) . .
C7 C15 C16 111.3(2) . .
C17 C15 C16 109.4(2) . .
C36 C37 C32 121.0(2) . .
C9 C8 C7 121.4(2) . .
C37 C36 C35 120.1(2) . .
C35 C34 C33 120.6(2) . .
C28 C27 C19 109.70(18) . .
C28 C27 C29 109.41(19) . .
C19 C27 C29 113.75(19) . .
C34 C35 C36 119.5(2) . .

loop_
_geom_bond_atom_site_label_1
_geom_bond_atom_site_label_2
_geom_bond_distance
_geom_bond_site_symmetry_2
Mn1 N1 2.0907(18) .
Mn1 N2 2.1045(18) .
Mn1 C30 2.133(2) 3_765
Mn1 C30 2.298(2) .
Mn1 Mn1 3.1202(7) 3_765
C4 N2 1.332(3) .
C4 C3 1.394(3) .
C4 C5 1.508(3) .
N2 C6 1.446(3) .
N1 C2 1.334(3) .
N1 C18 1.445(3) .
C3 C2 1.396(3) .
C30 C31 1.226(3) .
C30 Mn1 2.133(2) 3_765
C19 C20 1.393(3) .
C19 C18 1.399(3) .
C19 C27 1.523(3) .
C2 C1 1.517(3) .
C31 C32 1.448(3) .
C6 C7 1.401(3) .
C6 C11 1.400(3) .
C7 C8 1.390(4) .
C7 C15 1.519(3) .
C12 C13 1.505(3) .
C12 C11 1.521(3) .
C12 C14 1.518(3) .
C11 C10 1.385(4) .
C18 C23 1.408(3) .
C22 C21 1.381(3) .
C22 C23 1.391(3) .
C32 C33 1.384(3) .
C32 C37 1.389(3) .
C23 C24 1.524(3) .
C10 C9 1.383(4) .
C9 C8 1.382(4) .
C29 C27 1.529(3) .
C33 C34 1.388(3) .
C21 C20 1.380(3) .
C24 C26 1.497(4) .
C24 C25 1.511(3) .
C16 C15 1.522(3) .
C15 C17 1.522(3) .
C37 C36 1.380(3) .
C36 C35 1.380(4) .
C34 C35 1.373(4) .
C28 C27 1.523(3) .
